data_8102187
loop_
_publ_author_name
'Tai, Xi-Shi'
'Yin, Jie'
'Kong, Fan-Yuan'

_publ_section_title
;
Crystal structure of 2-carboxybenzaldehyde furan-2-carbohydrazide 
methanol hemisolvate, C~13~H~10~N~2~O~4~ &#x00B7; 0~.~5CH~3~OH
;
_journal_issue 4
_journal_name_full 'Zeitschrift f\"ur Kristallographie - New Crystal Structures'
_journal_page_first 401
_journal_page_last 402
_journal_volume 222
_journal_year 2007
_chemical_formula_structural 'C13H10N2O4 &#x00B7; 0.5CH3OH'
_chemical_formula_sum 'C13.5 H12 N2 O4.5'
_chemical_formula_weight 274.25
_chemical_name_systematic
; 
2-carboxybenzaldehyde furan-2-carbohydrazide methanol hemisolvate
;
_space_group_IT_number 2
_symmetry_cell_setting triclinic
_symmetry_space_group_name_Hall '-P 1'
_symmetry_space_group_name_H-M 'P -1'
_atom_sites_solution_hydrogens geom
_atom_sites_solution_primary direct
_atom_sites_solution_secondary difmap
_audit_creation_method SHELXL-97
_cell_angle_alpha 107.309(3)
_cell_angle_beta 101.878(3)
_cell_angle_gamma 92.192(2)
_cell_formula_units_Z 4
_cell_length_a 9.1625(13)
_cell_length_b 10.8104(19)
_cell_length_c 14.190(2)
_cell_measurement_reflns_used 2103
_cell_measurement_temperature 298(2)
_cell_measurement_theta_max 23.834
_cell_measurement_theta_min 2.863
_cell_volume 1305.7(3)
_computing_cell_refinement 'Bruker SMART'
_computing_data_collection 'Bruker SMART'
_computing_data_reduction 'Bruker SAINT'
_computing_molecular_graphics 'Bruker SHELXTL'
_computing_publication_material 'Bruker SHELXTL'
_computing_structure_refinement 'SHELXL-97 (Sheldrick, 1997)'
_computing_structure_solution 'SHELXS-97 (Sheldrick, 1990)'
_diffrn_ambient_temperature 298(2)
_diffrn_measured_fraction_theta_full 0.975
_diffrn_measured_fraction_theta_max 0.975
_diffrn_measurement_device_type 'Bruker SMART CCD'
_diffrn_measurement_method phi/omega
_diffrn_radiation_monochromator graphite
_diffrn_radiation_source 'fine-focus sealed tube'
_diffrn_radiation_type MoK\a
_diffrn_radiation_wavelength 0.71073
_diffrn_reflns_av_R_equivalents 0.0205
_diffrn_reflns_av_sigmaI/netI 0.0486
_diffrn_reflns_limit_h_max 11
_diffrn_reflns_limit_h_min -11
_diffrn_reflns_limit_k_max 13
_diffrn_reflns_limit_k_min -12
_diffrn_reflns_limit_l_max 10
_diffrn_reflns_limit_l_min -17
_diffrn_reflns_number 7356
_diffrn_reflns_theta_full 26.01
_diffrn_reflns_theta_max 26.01
_diffrn_reflns_theta_min 1.54
_exptl_absorpt_coefficient_mu 0.107
_exptl_absorpt_correction_T_max 0.9506
_exptl_absorpt_correction_T_min 0.0688
_exptl_absorpt_correction_type multi-scan
_exptl_absorpt_process_details sadabs
_exptl_crystal_colour colorless
_exptl_crystal_density_diffrn 1.395
_exptl_crystal_density_method 'not measured'
_exptl_crystal_description block
_exptl_crystal_F_000 572
_exptl_crystal_size_max 0.54
_exptl_crystal_size_mid 0.50
_exptl_crystal_size_min 0.48
_refine_diff_density_max 0.174
_refine_diff_density_min -0.198
_refine_diff_density_rms 0.041
_refine_ls_extinction_method none
_refine_ls_goodness_of_fit_ref 1.003
_refine_ls_hydrogen_treatment constr
_refine_ls_matrix_type full
_refine_ls_number_parameters 361
_refine_ls_number_reflns 5016
_refine_ls_number_restraints 0
_refine_ls_restrained_S_all 1.003
_refine_ls_R_factor_all 0.0907
_refine_ls_R_factor_gt 0.0453
_refine_ls_shift/su_max 0.000
_refine_ls_shift/su_mean 0.000
_refine_ls_structure_factor_coef Fsqd
_refine_ls_weighting_details 'calc w=1/[\s^2^(Fo^2^)+(0.0530P)^2^+0.3270P] where P=(Fo^2^+2Fc^2^)/3'
_refine_ls_weighting_scheme calc
_refine_ls_wR_factor_gt 0.1038
_refine_ls_wR_factor_ref 0.1320
_reflns_number_gt 2967
_reflns_number_total 5016
_reflns_threshold_expression >2sigma(I)
_cod_data_source_file 1267-2108.cff
_cod_data_source_block 070603b
_cod_depositor_comments
;
The following automatic conversions were performed:
'_symmetry_cell_setting' value 'Triclinic' changed to 'triclinic'
according to '/home/saulius/struct/CIF-dictionaries/cif_core.dic'
dictionary named 'cif_core.dic' version 2.4.1 from 2010-06-29.

Automatic conversion script
Id: cif_fix_enum 1555 2011-01-17 13:19:09Z saulius 
;
_cod_original_cell_volume 1305.7(4)
_cod_original_sg_symbol_H-M P-1
_cod_database_code 8102187

loop_
_symmetry_equiv_pos_as_xyz
'x, y, z'
'-x, -y, -z'

loop_
_atom_site_label
_atom_site_type_symbol
_atom_site_fract_x
_atom_site_fract_y
_atom_site_fract_z
_atom_site_U_iso_or_equiv
_atom_site_adp_type
_atom_site_occupancy
_atom_site_symmetry_multiplicity
_atom_site_Wyckoff_symbol
_atom_site_calc_flag
_atom_site_refinement_flags
_atom_site_disorder_assembly
_atom_site_disorder_group
N1 N 0.6958(2) 0.58330(18) 0.04135(14) 0.0439(5) Uani 1 2 i d . . .
H1 H 0.6935 0.5166 0.0624 0.053 Uiso 1 2 i calc R . .
N2 N 0.6410(2) 0.69592(17) 0.09016(15) 0.0429(5) Uani 1 2 i d . . .
N3 N 0.9838(2) 0.58477(18) 0.40900(14) 0.0470(5) Uani 1 2 i d . . .
H3 H 0.9012 0.6203 0.4054 0.056 Uiso 1 2 i calc R . .
N4 N 0.9913(2) 0.46301(18) 0.34453(15) 0.0469(5) Uani 1 2 i d . . .
O1 O 0.8263(2) 0.36916(17) -0.03089(14) 0.0621(5) Uani 1 2 i d . . .
O2 O 0.75351(18) 0.66866(17) -0.07663(13) 0.0529(5) Uani 1 2 i d . . .
O3 O 0.6757(2) 0.67078(18) 0.35819(13) 0.0601(5) Uani 1 2 i d . . .
O4 O 0.5295(2) 0.74978(19) 0.46281(14) 0.0775(6) Uani 1 2 i d . . .
H4 H 0.5723 0.7027 0.4931 0.116 Uiso 1 2 i calc R . .
O5 O 0.9625(2) 0.82837(16) 0.53170(14) 0.0619(5) Uani 1 2 i d . . .
O6 O 1.2279(2) 0.59937(18) 0.48982(15) 0.0688(6) Uani 1 2 i d . . .
O7 O 0.60083(18) 0.38892(15) 0.13086(13) 0.0535(5) Uani 1 2 i d . . .
O8 O 0.47405(17) 0.19463(14) 0.09121(12) 0.0491(4) Uani 1 2 i d . . .
H8 H 0.4027 0.2354 0.0788 0.074 Uiso 1 2 i calc R . .
O9 O 0.3321(2) 0.36309(18) 0.41334(14) 0.0669(5) Uani 1 2 i d . . .
H9 H 0.3020 0.4312 0.4427 0.100 Uiso 1 2 i calc R . .
C1 C 0.7527(3) 0.5790(2) -0.03958(18) 0.0424(6) Uani 1 2 i d . . .
C2 C 0.8164(3) 0.4594(2) -0.08206(19) 0.0482(6) Uani 1 2 i d . . .
C3 C 0.8745(3) 0.4175(3) -0.1634(2) 0.0708(8) Uani 1 2 i d . . .
H3A H 0.8814 0.4602 -0.2106 0.085 Uiso 1 2 i calc R . .
C4 C 0.9237(4) 0.2942(3) -0.1633(3) 0.0850(11) Uani 1 2 i d . . .
H4A H 0.9692 0.2407 -0.2108 0.102 Uiso 1 2 i calc R . .
C5 C 0.8925(3) 0.2700(3) -0.0829(3) 0.0791(10) Uani 1 2 i d . . .
H5 H 0.9133 0.1955 -0.0649 0.095 Uiso 1 2 i calc R . .
C6 C 0.5879(3) 0.6897(2) 0.16502(17) 0.0414(6) Uani 1 2 i d . . .
H6 H 0.5911 0.6146 0.1842 0.050 Uiso 1 2 i calc R . .
C7 C 0.5215(2) 0.8020(2) 0.22073(16) 0.0380(5) Uani 1 2 i d . . .
C8 C 0.5033(2) 0.8182(2) 0.31917(16) 0.0388(5) Uani 1 2 i d . . .
C9 C 0.4256(3) 0.9200(2) 0.36400(18) 0.0474(6) Uani 1 2 i d . . .
H9A H 0.4081 0.9285 0.4278 0.057 Uiso 1 2 i calc R . .
C10 C 0.3746(3) 1.0079(2) 0.3150(2) 0.0507(6) Uani 1 2 i d . . .
H10 H 0.3238 1.0757 0.3459 0.061 Uiso 1 2 i calc R . .
C11 C 0.3987(3) 0.9953(2) 0.22088(19) 0.0505(6) Uani 1 2 i d . . .
H11 H 0.3678 1.0565 0.1889 0.061 Uiso 1 2 i calc R . .
C12 C 0.4687(3) 0.8919(2) 0.17317(19) 0.0471(6) Uani 1 2 i d . . .
H12 H 0.4808 0.8823 0.1080 0.057 Uiso 1 2 i calc R . .
C13 C 0.5779(3) 0.7376(2) 0.38018(18) 0.0457(6) Uani 1 2 i d . . .
C14 C 1.1097(3) 0.6473(2) 0.47824(18) 0.0470(6) Uani 1 2 i d . . .
C15 C 1.0987(3) 0.7802(2) 0.53931(18) 0.0493(6) Uani 1 2 i d . . .
C16 C 1.2047(3) 0.8719(3) 0.6052(2) 0.0669(8) Uani 1 2 i d . . .
H16 H 1.3064 0.8636 0.6237 0.080 Uiso 1 2 i calc R . .
C17 C 1.1318(4) 0.9835(3) 0.6409(2) 0.0783(9) Uani 1 2 i d . . .
H17 H 1.1763 1.0629 0.6874 0.094 Uiso 1 2 i calc R . .
C18 C 0.9883(4) 0.9533(3) 0.5955(2) 0.0740(9) Uani 1 2 i d . . .
H18 H 0.9148 1.0096 0.6057 0.089 Uiso 1 2 i calc R . .
C19 C 0.8695(3) 0.4050(2) 0.28373(18) 0.0450(6) Uani 1 2 i d . . .
H19 H 0.7817 0.4454 0.2842 0.054 Uiso 1 2 i calc R . .
C20 C 0.8671(3) 0.2742(2) 0.21265(17) 0.0417(6) Uani 1 2 i d . . .
C21 C 0.7367(3) 0.2076(2) 0.14120(16) 0.0395(5) Uani 1 2 i d . . .
C22 C 0.7376(3) 0.0794(2) 0.08256(18) 0.0471(6) Uani 1 2 i d . . .
H22 H 0.6497 0.0346 0.0376 0.056 Uiso 1 2 i calc R . .
C23 C 0.8652(3) 0.0181(2) 0.0896(2) 0.0599(7) Uani 1 2 i d . . .
H23 H 0.8647 -0.0673 0.0491 0.072 Uiso 1 2 i calc R . .
C24 C 0.9943(3) 0.0841(3) 0.1573(2) 0.0677(8) Uani 1 2 i d . . .
H24 H 1.0819 0.0433 0.1616 0.081 Uiso 1 2 i calc R . .
C25 C 0.9957(3) 0.2096(2) 0.2186(2) 0.0575(7) Uani 1 2 i d . . .
H25 H 1.0837 0.2520 0.2648 0.069 Uiso 1 2 i calc R . .
C26 C 0.5993(3) 0.2738(2) 0.12213(16) 0.0393(5) Uani 1 2 i d . . .
C27 C 0.4153(4) 0.3863(3) 0.3458(2) 0.0714(8) Uani 1 2 i d . . .
H27A H 0.4851 0.4627 0.3798 0.107 Uiso 1 2 i calc R . .
H27B H 0.3482 0.3990 0.2886 0.107 Uiso 1 2 i calc R . .
H27C H 0.4690 0.3127 0.3228 0.107 Uiso 1 2 i calc R . .

loop_
_atom_site_aniso_label
_atom_site_aniso_U_11
_atom_site_aniso_U_22
_atom_site_aniso_U_33
_atom_site_aniso_U_23
_atom_site_aniso_U_13
_atom_site_aniso_U_12
N1 0.0539(12) 0.0383(11) 0.0435(12) 0.0147(9) 0.0159(10) 0.0110(9)
N2 0.0466(12) 0.0403(11) 0.0431(12) 0.0124(9) 0.0129(10) 0.0094(9)
N3 0.0410(11) 0.0415(11) 0.0490(12) 0.0047(9) 0.0035(10) 0.0044(9)
N4 0.0449(12) 0.0423(11) 0.0463(12) 0.0055(9) 0.0073(10) 0.0019(9)
O1 0.0634(12) 0.0495(11) 0.0720(13) 0.0146(10) 0.0172(10) 0.0157(9)
O2 0.0528(11) 0.0598(11) 0.0570(11) 0.0282(9) 0.0205(9) 0.0134(9)
O3 0.0628(12) 0.0720(12) 0.0492(11) 0.0219(9) 0.0126(9) 0.0289(10)
O4 0.1180(18) 0.0836(14) 0.0562(12) 0.0396(11) 0.0425(12) 0.0482(13)
O5 0.0522(11) 0.0515(11) 0.0698(13) 0.0027(9) 0.0120(9) 0.0008(9)
O6 0.0417(11) 0.0641(12) 0.0805(14) 0.0025(10) -0.0005(10) 0.0060(9)
O7 0.0572(11) 0.0338(9) 0.0640(12) 0.0160(8) 0.0013(9) 0.0026(8)
O8 0.0433(10) 0.0408(9) 0.0610(11) 0.0194(8) 0.0024(8) 0.0019(8)
O9 0.0856(14) 0.0689(12) 0.0571(12) 0.0285(10) 0.0245(11) 0.0253(11)
C1 0.0357(13) 0.0491(14) 0.0403(14) 0.0113(11) 0.0081(11) 0.0032(11)
C2 0.0411(14) 0.0492(15) 0.0508(16) 0.0105(12) 0.0103(12) 0.0066(11)
C3 0.0644(19) 0.079(2) 0.066(2) 0.0091(16) 0.0298(16) 0.0094(16)
C4 0.067(2) 0.069(2) 0.100(3) -0.0146(19) 0.037(2) 0.0157(17)
C5 0.062(2) 0.0511(18) 0.112(3) 0.0027(18) 0.023(2) 0.0195(15)
C6 0.0492(14) 0.0382(13) 0.0363(13) 0.0120(10) 0.0084(11) 0.0038(11)
C7 0.0379(13) 0.0367(12) 0.0366(13) 0.0085(10) 0.0071(10) 0.0006(10)
C8 0.0382(13) 0.0392(12) 0.0349(13) 0.0087(10) 0.0042(10) 0.0004(10)
C9 0.0503(15) 0.0487(14) 0.0403(14) 0.0084(11) 0.0126(12) 0.0055(12)
C10 0.0470(15) 0.0446(14) 0.0570(17) 0.0101(12) 0.0118(13) 0.0104(12)
C11 0.0530(16) 0.0474(14) 0.0538(16) 0.0211(12) 0.0093(13) 0.0103(12)
C12 0.0508(15) 0.0490(14) 0.0441(14) 0.0176(12) 0.0115(12) 0.0073(12)
C13 0.0536(16) 0.0428(14) 0.0361(14) 0.0078(11) 0.0077(12) 0.0013(12)
C14 0.0397(14) 0.0486(14) 0.0471(15) 0.0103(12) 0.0054(12) -0.0016(12)
C15 0.0435(15) 0.0503(15) 0.0478(15) 0.0082(12) 0.0081(12) -0.0017(12)
C16 0.0524(17) 0.0664(19) 0.0647(19) 0.0020(15) 0.0060(14) -0.0108(14)
C17 0.082(2) 0.0584(19) 0.073(2) -0.0085(15) 0.0198(18) -0.0198(17)
C18 0.079(2) 0.0475(17) 0.085(2) -0.0024(15) 0.0298(19) 0.0038(16)
C19 0.0415(14) 0.0429(13) 0.0462(14) 0.0097(11) 0.0067(12) 0.0034(11)
C20 0.0423(14) 0.0380(13) 0.0413(13) 0.0091(10) 0.0069(11) 0.0020(10)
C21 0.0445(14) 0.0371(12) 0.0368(13) 0.0124(10) 0.0080(11) 0.0032(10)
C22 0.0503(15) 0.0406(13) 0.0447(14) 0.0089(11) 0.0052(12) 0.0038(11)
C23 0.0630(18) 0.0425(14) 0.0619(18) 0.0024(13) 0.0063(14) 0.0133(13)
C24 0.0538(17) 0.0576(17) 0.079(2) 0.0067(15) 0.0075(16) 0.0211(14)
C25 0.0423(15) 0.0530(16) 0.0642(18) 0.0042(13) 0.0039(13) 0.0064(12)
C26 0.0469(14) 0.0368(13) 0.0316(12) 0.0096(10) 0.0055(10) 0.0007(11)
C27 0.084(2) 0.073(2) 0.0614(19) 0.0254(16) 0.0189(17) 0.0096(17)

loop_
_atom_type_symbol
_atom_type_description
_atom_type_scat_dispersion_real
_atom_type_scat_dispersion_imag
_atom_type_scat_source
C C 0.0033 0.0016 'International Tables Vol C Tables 4.2.6.8 and 6.1.1.4'
H H 0.0000 0.0000 'International Tables Vol C Tables 4.2.6.8 and 6.1.1.4'
N N 0.0061 0.0033 'International Tables Vol C Tables 4.2.6.8 and 6.1.1.4'
O O 0.0106 0.0060 'International Tables Vol C Tables 4.2.6.8 and 6.1.1.4'

loop_
_geom_angle_atom_site_label_1
_geom_angle_atom_site_label_2
_geom_angle_atom_site_label_3
_geom_angle
_geom_angle_site_symmetry_1
_geom_angle_site_symmetry_3
_geom_angle_publ_flag
C1 N1 N2 119.25(19) . . ?
C1 N1 H1 120.4 . . ?
N2 N1 H1 120.4 . . ?
C6 N2 N1 114.49(19) . . ?
C14 N3 N4 118.23(19) . . ?
C14 N3 H3 120.9 . . ?
N4 N3 H3 120.9 . . ?
C19 N4 N3 116.42(19) . . ?
C5 O1 C2 106.6(2) . . ?
C13 O4 H4 109.5 . . ?
C18 O5 C15 105.9(2) . . ?
C26 O8 H8 109.5 . . ?
C27 O9 H9 109.5 . . ?
O2 C1 N1 123.9(2) . . ?
O2 C1 C2 120.8(2) . . ?
N1 C1 C2 115.3(2) . . ?
C3 C2 O1 109.8(2) . . ?
C3 C2 C1 132.4(3) . . ?
O1 C2 C1 117.8(2) . . ?
C2 C3 C4 106.1(3) . . ?
C2 C3 H3A 126.9 . . ?
C4 C3 H3A 126.9 . . ?
C5 C4 C3 107.2(3) . . ?
C5 C4 H4A 126.4 . . ?
C3 C4 H4A 126.4 . . ?
C4 C5 O1 110.3(3) . . ?
C4 C5 H5 124.9 . . ?
O1 C5 H5 124.9 . . ?
N2 C6 C7 119.5(2) . . ?
N2 C6 H6 120.3 . . ?
C7 C6 H6 120.3 . . ?
C12 C7 C8 118.8(2) . . ?
C12 C7 C6 119.3(2) . . ?
C8 C7 C6 121.9(2) . . ?
C9 C8 C7 119.0(2) . . ?
C9 C8 C13 119.6(2) . . ?
C7 C8 C13 121.2(2) . . ?
C10 C9 C8 120.9(2) . . ?
C10 C9 H9A 119.5 . . ?
C8 C9 H9A 119.5 . . ?
C11 C10 C9 119.8(2) . . ?
C11 C10 H10 120.1 . . ?
C9 C10 H10 120.1 . . ?
C10 C11 C12 120.2(2) . . ?
C10 C11 H11 119.9 . . ?
C12 C11 H11 119.9 . . ?
C11 C12 C7 121.2(2) . . ?
C11 C12 H12 119.4 . . ?
C7 C12 H12 119.4 . . ?
O3 C13 O4 122.8(2) . . ?
O3 C13 C8 124.2(2) . . ?
O4 C13 C8 113.0(2) . . ?
O6 C14 N3 123.7(2) . . ?
O6 C14 C15 120.3(2) . . ?
N3 C14 C15 116.0(2) . . ?
C16 C15 O5 109.8(2) . . ?
C16 C15 C14 130.7(2) . . ?
O5 C15 C14 119.5(2) . . ?
C15 C16 C17 106.7(3) . . ?
C15 C16 H16 126.7 . . ?
C17 C16 H16 126.7 . . ?
C18 C17 C16 106.8(3) . . ?
C18 C17 H17 126.6 . . ?
C16 C17 H17 126.6 . . ?
C17 C18 O5 110.9(3) . . ?
C17 C18 H18 124.6 . . ?
O5 C18 H18 124.6 . . ?
N4 C19 C20 120.1(2) . . ?
N4 C19 H19 120.0 . . ?
C20 C19 H19 120.0 . . ?
C25 C20 C21 117.9(2) . . ?
C25 C20 C19 119.6(2) . . ?
C21 C20 C19 122.5(2) . . ?
C22 C21 C20 119.8(2) . . ?
C22 C21 C26 118.7(2) . . ?
C20 C21 C26 121.38(19) . . ?
C23 C22 C21 121.3(2) . . ?
C23 C22 H22 119.4 . . ?
C21 C22 H22 119.4 . . ?
C22 C23 C24 119.2(2) . . ?
C22 C23 H23 120.4 . . ?
C24 C23 H23 120.4 . . ?
C23 C24 C25 120.9(2) . . ?
C23 C24 H24 119.6 . . ?
C25 C24 H24 119.6 . . ?
C24 C25 C20 120.9(2) . . ?
C24 C25 H25 119.5 . . ?
C20 C25 H25 119.5 . . ?
O7 C26 O8 122.4(2) . . ?
O7 C26 C21 123.9(2) . . ?
O8 C26 C21 113.69(19) . . ?
O9 C27 H27A 109.5 . . ?
O9 C27 H27B 109.5 . . ?
H27A C27 H27B 109.5 . . ?
O9 C27 H27C 109.5 . . ?
H27A C27 H27C 109.5 . . ?
H27B C27 H27C 109.5 . . ?

loop_
_geom_bond_atom_site_label_1
_geom_bond_atom_site_label_2
_geom_bond_distance
_geom_bond_site_symmetry_2
_geom_bond_publ_flag
N1 C1 1.345(3) . ?
N1 N2 1.379(2) . ?
N1 H1 0.8600 . ?
N2 C6 1.274(3) . ?
N3 C14 1.354(3) . ?
N3 N4 1.375(3) . ?
N3 H3 0.8600 . ?
N4 C19 1.269(3) . ?
O1 C5 1.351(3) . ?
O1 C2 1.374(3) . ?
O2 C1 1.233(3) . ?
O3 C13 1.205(3) . ?
O4 C13 1.310(3) . ?
O4 H4 0.8200 . ?
O5 C18 1.363(3) . ?
O5 C15 1.367(3) . ?
O6 C14 1.220(3) . ?
O7 C26 1.213(2) . ?
O8 C26 1.318(3) . ?
O8 H8 0.8200 . ?
O9 C27 1.411(3) . ?
O9 H9 0.8200 . ?
C1 C2 1.454(3) . ?
C2 C3 1.334(3) . ?
C3 C4 1.423(4) . ?
C3 H3A 0.9300 . ?
C4 C5 1.326(5) . ?
C4 H4A 0.9300 . ?
C5 H5 0.9300 . ?
C6 C7 1.467(3) . ?
C6 H6 0.9300 . ?
C7 C12 1.388(3) . ?
C7 C8 1.401(3) . ?
C8 C9 1.397(3) . ?
C8 C13 1.492(3) . ?
C9 C10 1.378(3) . ?
C9 H9A 0.9300 . ?
C10 C11 1.366(3) . ?
C10 H10 0.9300 . ?
C11 C12 1.379(3) . ?
C11 H11 0.9300 . ?
C12 H12 0.9300 . ?
C14 C15 1.460(3) . ?
C15 C16 1.342(3) . ?
C16 C17 1.412(4) . ?
C16 H16 0.9300 . ?
C17 C18 1.320(4) . ?
C17 H17 0.9300 . ?
C18 H18 0.9300 . ?
C19 C20 1.469(3) . ?
C19 H19 0.9300 . ?
C20 C25 1.393(3) . ?
C20 C21 1.405(3) . ?
C21 C22 1.389(3) . ?
C21 C26 1.488(3) . ?
C22 C23 1.367(3) . ?
C22 H22 0.9300 . ?
C23 C24 1.375(4) . ?
C23 H23 0.9300 . ?
C24 C25 1.375(3) . ?
C24 H24 0.9300 . ?
C25 H25 0.9300 . ?
C27 H27A 0.9600 . ?
C27 H27B 0.9600 . ?
C27 H27C 0.9600 . ?

loop_
_geom_torsion_atom_site_label_1
_geom_torsion_atom_site_label_2
_geom_torsion_atom_site_label_3
_geom_torsion_atom_site_label_4
_geom_torsion
_geom_torsion_site_symmetry_1
_geom_torsion_site_symmetry_2
_geom_torsion_site_symmetry_3
_geom_torsion_site_symmetry_4
_geom_torsion_publ_flag
C1 N1 N2 C6 179.2(2) . . . . ?
C14 N3 N4 C19 177.0(2) . . . . ?
N2 N1 C1 O2 -3.3(3) . . . . ?
N2 N1 C1 C2 176.23(19) . . . . ?
C5 O1 C2 C3 0.1(3) . . . . ?
C5 O1 C2 C1 -178.1(2) . . . . ?
O2 C1 C2 C3 -4.5(4) . . . . ?
N1 C1 C2 C3 175.9(3) . . . . ?
O2 C1 C2 O1 173.3(2) . . . . ?
N1 C1 C2 O1 -6.3(3) . . . . ?
O1 C2 C3 C4 -0.1(3) . . . . ?
C1 C2 C3 C4 177.8(3) . . . . ?
C2 C3 C4 C5 0.0(4) . . . . ?
C3 C4 C5 O1 0.1(4) . . . . ?
C2 O1 C5 C4 -0.1(3) . . . . ?
N1 N2 C6 C7 -177.86(19) . . . . ?
N2 C6 C7 C12 22.8(3) . . . . ?
N2 C6 C7 C8 -160.2(2) . . . . ?
C12 C7 C8 C9 3.5(3) . . . . ?
C6 C7 C8 C9 -173.5(2) . . . . ?
C12 C7 C8 C13 -170.4(2) . . . . ?
C6 C7 C8 C13 12.6(3) . . . . ?
C7 C8 C9 C10 -3.6(3) . . . . ?
C13 C8 C9 C10 170.4(2) . . . . ?
C8 C9 C10 C11 0.6(4) . . . . ?
C9 C10 C11 C12 2.5(4) . . . . ?
C10 C11 C12 C7 -2.7(4) . . . . ?
C8 C7 C12 C11 -0.4(3) . . . . ?
C6 C7 C12 C11 176.7(2) . . . . ?
C9 C8 C13 O3 -161.1(2) . . . . ?
C7 C8 C13 O3 12.8(4) . . . . ?
C9 C8 C13 O4 16.9(3) . . . . ?
C7 C8 C13 O4 -169.3(2) . . . . ?
N4 N3 C14 O6 -3.4(4) . . . . ?
N4 N3 C14 C15 175.3(2) . . . . ?
C18 O5 C15 C16 -0.1(3) . . . . ?
C18 O5 C15 C14 -179.0(2) . . . . ?
O6 C14 C15 C16 7.0(5) . . . . ?
N3 C14 C15 C16 -171.8(3) . . . . ?
O6 C14 C15 O5 -174.3(2) . . . . ?
N3 C14 C15 O5 6.9(3) . . . . ?
O5 C15 C16 C17 0.0(3) . . . . ?
C14 C15 C16 C17 178.8(3) . . . . ?
C15 C16 C17 C18 0.1(4) . . . . ?
C16 C17 C18 O5 -0.2(4) . . . . ?
C15 O5 C18 C17 0.2(3) . . . . ?
N3 N4 C19 C20 -179.6(2) . . . . ?
N4 C19 C20 C25 5.8(4) . . . . ?
N4 C19 C20 C21 -177.6(2) . . . . ?
C25 C20 C21 C22 2.7(3) . . . . ?
C19 C20 C21 C22 -173.9(2) . . . . ?
C25 C20 C21 C26 -173.4(2) . . . . ?
C19 C20 C21 C26 9.9(3) . . . . ?
C20 C21 C22 C23 -3.0(4) . . . . ?
C26 C21 C22 C23 173.3(2) . . . . ?
C21 C22 C23 C24 1.0(4) . . . . ?
C22 C23 C24 C25 1.0(5) . . . . ?
C23 C24 C25 C20 -1.2(5) . . . . ?
C21 C20 C25 C24 -0.7(4) . . . . ?
C19 C20 C25 C24 176.0(3) . . . . ?
C22 C21 C26 O7 -145.8(2) . . . . ?
C20 C21 C26 O7 30.5(3) . . . . ?
C22 C21 C26 O8 32.1(3) . . . . ?
C20 C21 C26 O8 -151.7(2) . . . . ?
